data_4343269
loop_
_publ_author_name
'Zhang, Shaoguang'
'Bullock, R. Morris'

_publ_section_title
;
 Molybdenum Hydride and Dihydride Complexes Bearing Diphosphine Ligands
 with a Pendant Amine: Formation of Complexes with Bound Amines.
;
_journal_issue 13
_journal_name_full 'Inorganic chemistry'
_journal_page_first 6397
_journal_page_last 6409
_journal_paper_doi 10.1021/acs.inorgchem.5b00728
_journal_volume 54
_journal_year 2015
_chemical_formula_moiety 'C33 H33 Mo N O P2'
_chemical_formula_sum 'C33 H33 Mo N O P2'
_chemical_formula_weight 617.48
_chemical_name_systematic
;
 ? 
;
_space_group_crystal_system triclinic
_space_group_IT_number 2
_space_group_name_Hall '-P 1'
_space_group_name_H-M_alt 'P -1'
_symmetry_space_group_name_Hall '-P 1'
_symmetry_space_group_name_H-M 'P -1'
_atom_sites_solution_hydrogens geom
_atom_sites_solution_primary direct
_atom_sites_solution_secondary difmap
_audit_creation_date 2015-02-24
_audit_creation_method
;
Olex2 1.2
(compiled 2014.07.22 svn.r2960 for OlexSys, GUI svn.r4862)
;
_cell_angle_alpha 67.165(6)
_cell_angle_beta 80.541(6)
_cell_angle_gamma 70.222(6)
_cell_formula_units_Z 2
_cell_length_a 9.5859(13)
_cell_length_b 12.2921(18)
_cell_length_c 13.7379(19)
_cell_measurement_reflns_used 9926
_cell_measurement_temperature 100
_cell_volume 1402.9(3)
_computing_cell_refinement 'SAINT v7.68A (Bruker, 2009)'
_computing_data_collection 'APEX II, Bruker'
_computing_data_reduction 'SAINT v7.68A (Bruker, 2009)'
_computing_molecular_graphics 'Olex2 (Dolomanov et al., 2009)'
_computing_publication_material 'Olex2 (Dolomanov et al., 2009)'
_computing_structure_refinement 'SHELXL-97 (Sheldrick, 1997)'
_computing_structure_solution 'SHELXS-97 (Sheldrick, 1990)'
_diffrn_ambient_temperature 100.15
_diffrn_measured_fraction_theta_full 0.994
_diffrn_measured_fraction_theta_max 0.994
_diffrn_measurement_device_type 'Bruker APEX-II CCD'
_diffrn_measurement_method '\f and \w scans'
_diffrn_radiation_monochromator graphite
_diffrn_radiation_type MoK\a
_diffrn_radiation_wavelength 0.71073
_diffrn_reflns_av_R_equivalents 0.0453
_diffrn_reflns_av_unetI/netI 0.0391
_diffrn_reflns_limit_h_max 12
_diffrn_reflns_limit_h_min -12
_diffrn_reflns_limit_k_max 15
_diffrn_reflns_limit_k_min -15
_diffrn_reflns_limit_l_max 17
_diffrn_reflns_limit_l_min -17
_diffrn_reflns_number 23190
_diffrn_reflns_theta_full 27.53
_diffrn_reflns_theta_max 27.53
_diffrn_reflns_theta_min 1.61
_diffrn_source 'fine-focus sealed tube'
_exptl_absorpt_coefficient_mu 0.609
_exptl_absorpt_correction_T_max 0.7456
_exptl_absorpt_correction_T_min 0.6892
_exptl_absorpt_correction_type multi-scan
_exptl_absorpt_process_details
'SADABS-2008/1 (Bruker,2008) was used for absorption correction. wR2(int) was 0.0621 before and 0.0582 after correction. The Ratio of minimum to maximum transmission is 0.9244. The \l/2 correction factor is 0.0015.'
_exptl_crystal_colour 'light yellow'
_exptl_crystal_density_diffrn 1.462
_exptl_crystal_density_method 'not measured'
_exptl_crystal_description block
_exptl_crystal_F_000 636
_exptl_crystal_size_max 0.2
_exptl_crystal_size_mid 0.2
_exptl_crystal_size_min 0.1
_refine_diff_density_max 0.446
_refine_diff_density_min -0.341
_refine_diff_density_rms 0.068
_refine_ls_extinction_method none
_refine_ls_goodness_of_fit_ref 0.980
_refine_ls_hydrogen_treatment mixed
_refine_ls_matrix_type full
_refine_ls_number_parameters 348
_refine_ls_number_reflns 6416
_refine_ls_number_restraints 0
_refine_ls_restrained_S_all 0.980
_refine_ls_R_factor_all 0.0278
_refine_ls_R_factor_gt 0.0251
_refine_ls_shift/su_max 0.001
_refine_ls_shift/su_mean 0.000
_refine_ls_structure_factor_coef Fsqd
_refine_ls_weighting_details 'calc w=1/[\s^2^(Fo^2^)+(0.0224P)^2^+1.1228P] where P=(Fo^2^+2Fc^2^)/3'
_refine_ls_weighting_scheme calc
_refine_ls_wR_factor_gt 0.0630
_refine_ls_wR_factor_ref 0.0647
_reflns_number_gt 5936
_reflns_number_total 6416
_reflns_threshold_expression >2sigma(I)
_cod_data_source_file ic5b00728_si_002.cif
_cod_data_source_block miller021_0m
_cod_depositor_comments 'Adding full bibliography for 4343268--4343274.cif.'
_cod_database_code 4343269
_olex2_refinement_description
;
1. Fixed Uiso
 At 1.2 times of:
  All C(H) groups, All C(H,H) groups
 At 1.5 times of:
  All C(H,H,H) groups
2.a Secondary CH2 refined with riding coordinates:
 C7(H2A,H2B), C9(H3A,H3B)
2.b Aromatic/amide H refined with riding coordinates:
 C2(H10), C3(H11), C4(H12), C5(H13), C6(H14), C11(H20), C12(H21), C13(H22),
 C14(H23), C15(H24), C17(H19), C18(H18), C19(H17), C20(H16), C21(H15), C23(H5),
 C24(H6), C25(H7), C26(H8), C27(H9), C28(H25), C29(H26), C30(H27), C31(H28),
 C32(H29)
2.c Idealised Me refined as rotating group:
 C8(H4A,H4B,H4C)
;
_olex2_submission_special_instructions 'No special instructions were received'

loop_
_space_group_symop_id
_space_group_symop_operation_xyz
1 'x, y, z'
2 '-x, -y, -z'

loop_
_atom_site_label
_atom_site_type_symbol
_atom_site_fract_x
_atom_site_fract_y
_atom_site_fract_z
_atom_site_U_iso_or_equiv
_atom_site_adp_type
_atom_site_occupancy
_atom_site_calc_flag
_atom_site_refinement_flags_posn
Mo1 Mo 0.114088(13) 0.231901(12) 0.287101(10) 0.01086(5) Uani 1 d .
P1 P 0.23487(4) 0.07689(4) 0.21553(3) 0.01195(9) Uani 1 d .
P2 P 0.32678(4) 0.27994(4) 0.30267(3) 0.01102(9) Uani 1 d .
O1 O 0.24090(14) 0.01720(12) 0.49327(10) 0.0233(3) Uani 1 d .
N1 N 0.50957(14) 0.11481(13) 0.20766(11) 0.0140(3) Uani 1 d .
C1 C 0.21294(18) 0.12348(15) 0.07291(13) 0.0149(3) Uani 1 d .
C2 C 0.09184(18) 0.11259(17) 0.03726(14) 0.0185(3) Uani 1 d .
H10 H 0.0280 0.0737 0.0859 0.022 Uiso 1 calc R
C3 C 0.0655(2) 0.15918(18) -0.07004(15) 0.0231(4) Uani 1 d .
H11 H -0.0164 0.1524 -0.0927 0.028 Uiso 1 calc R
C4 C 0.1612(2) 0.21577(17) -0.14342(15) 0.0237(4) Uani 1 d .
H12 H 0.1435 0.2469 -0.2152 0.028 Uiso 1 calc R
C5 C 0.2832(2) 0.22567(18) -0.10940(15) 0.0251(4) Uani 1 d .
H13 H 0.3483 0.2625 -0.1585 0.030 Uiso 1 calc R
C6 C 0.3086(2) 0.18050(18) -0.00185(14) 0.0212(4) Uani 1 d .
H14 H 0.3901 0.1884 0.0204 0.025 Uiso 1 calc R
C7 C 0.43874(17) 0.01801(15) 0.23024(14) 0.0150(3) Uani 1 d .
H2A H 0.4596 -0.0397 0.3020 0.018 Uiso 1 calc R
H2B H 0.4831 -0.0274 0.1831 0.018 Uiso 1 calc R
C8 C 0.66624(17) 0.06957(17) 0.17547(15) 0.0207(4) Uani 1 d .
H4A H 0.7173 -0.0006 0.2331 0.031 Uiso 1 calc GR
H4B H 0.7115 0.1342 0.1565 0.031 Uiso 1 calc GR
H4C H 0.6721 0.0456 0.1159 0.031 Uiso 1 calc GR
C9 C 0.49988(16) 0.15456(15) 0.29742(13) 0.0141(3) Uani 1 d .
H3A H 0.5843 0.1831 0.2928 0.017 Uiso 1 calc R
H3B H 0.5057 0.0838 0.3626 0.017 Uiso 1 calc R
C10 C 0.35114(17) 0.30477(15) 0.42192(13) 0.0140(3) Uani 1 d .
C11 C 0.22511(18) 0.36739(16) 0.46785(14) 0.0178(3) Uani 1 d .
H20 H 0.1322 0.3857 0.4430 0.021 Uiso 1 calc R
C12 C 0.2363(2) 0.40274(18) 0.55001(15) 0.0230(4) Uani 1 d .
H21 H 0.1511 0.4445 0.5797 0.028 Uiso 1 calc R
C13 C 0.3737(2) 0.37610(18) 0.58791(15) 0.0250(4) Uani 1 d .
H22 H 0.3815 0.4021 0.6414 0.030 Uiso 1 calc R
C14 C 0.4998(2) 0.3103(2) 0.54544(15) 0.0267(4) Uani 1 d .
H23 H 0.5921 0.2902 0.5719 0.032 Uiso 1 calc R
C15 C 0.48856(19) 0.27428(18) 0.46359(14) 0.0221(4) Uani 1 d .
H24 H 0.5735 0.2294 0.4362 0.027 Uiso 1 calc R
C16 C 0.36827(17) 0.41766(15) 0.20134(13) 0.0129(3) Uani 1 d .
C17 C 0.50016(17) 0.44395(16) 0.19968(14) 0.0167(3) Uani 1 d .
H19 H 0.5684 0.3921 0.2518 0.020 Uiso 1 calc R
C18 C 0.52975(18) 0.54662(17) 0.12099(15) 0.0196(4) Uani 1 d .
H18 H 0.6190 0.5616 0.1196 0.024 Uiso 1 calc R
C19 C 0.42732(19) 0.62708(17) 0.04437(14) 0.0203(4) Uani 1 d .
H17 H 0.4475 0.6958 -0.0082 0.024 Uiso 1 calc R
C20 C 0.2944(2) 0.60407(17) 0.04689(14) 0.0197(4) Uani 1 d .
H16 H 0.2242 0.6588 -0.0031 0.024 Uiso 1 calc R
C21 C 0.26589(18) 0.49945(16) 0.12404(13) 0.0169(3) Uani 1 d .
H15 H 0.1775 0.4838 0.1241 0.020 Uiso 1 calc R
C22 C 0.18969(17) -0.06948(16) 0.26429(13) 0.0145(3) Uani 1 d .
C23 C 0.26767(18) -0.16582(16) 0.22707(14) 0.0168(3) Uani 1 d .
H5 H 0.3452 -0.1566 0.1772 0.020 Uiso 1 calc R
C24 C 0.22979(19) -0.27483(16) 0.26427(14) 0.0196(4) Uani 1 d .
H6 H 0.2842 -0.3397 0.2414 0.024 Uiso 1 calc R
C25 C 0.1102(2) -0.28680(17) 0.33586(14) 0.0205(4) Uani 1 d .
H7 H 0.0840 -0.3594 0.3601 0.025 Uiso 1 calc R
C26 C 0.0299(2) -0.19123(17) 0.37130(14) 0.0211(4) Uani 1 d .
H8 H -0.0515 -0.1989 0.4179 0.025 Uiso 1 calc R
C27 C 0.07124(18) -0.08366(16) 0.33701(14) 0.0176(3) Uani 1 d .
H9 H 0.0195 -0.0208 0.3628 0.021 Uiso 1 calc R
C28 C -0.11612(17) 0.27137(17) 0.22132(15) 0.0214(4) Uani 1 d .
H25 H -0.1256 0.2246 0.1848 0.026 Uiso 1 calc R
C29 C -0.13444(17) 0.24179(17) 0.33208(15) 0.0203(4) Uani 1 d .
H26 H -0.1584 0.1726 0.3810 0.024 Uiso 1 calc R
C30 C -0.10963(17) 0.33695(17) 0.35515(14) 0.0191(4) Uani 1 d .
H27 H -0.1146 0.3413 0.4218 0.023 Uiso 1 calc R
C31 C -0.07580(18) 0.42422(16) 0.25786(15) 0.0194(4) Uani 1 d .
H28 H -0.0540 0.4955 0.2498 0.023 Uiso 1 calc R
C32 C -0.08098(18) 0.38389(17) 0.17566(14) 0.0208(4) Uani 1 d .
H29 H -0.0642 0.4244 0.1040 0.025 Uiso 1 calc R
C33 C 0.19493(17) 0.09813(16) 0.41559(13) 0.0151(3) Uani 1 d .
H1 H 0.239(2) 0.255(2) 0.1872(17) 0.028(6) Uiso 1 d .

loop_
_atom_site_aniso_label
_atom_site_aniso_U_11
_atom_site_aniso_U_22
_atom_site_aniso_U_33
_atom_site_aniso_U_23
_atom_site_aniso_U_13
_atom_site_aniso_U_12
Mo1 0.00946(7) 0.01082(8) 0.01285(8) -0.00448(6) -0.00075(5) -0.00330(5)
P1 0.01189(17) 0.0118(2) 0.0135(2) -0.00500(16) -0.00047(14) -0.00464(15)
P2 0.01046(17) 0.0111(2) 0.01207(19) -0.00443(16) -0.00111(14) -0.00335(14)
O1 0.0246(6) 0.0207(7) 0.0197(7) -0.0019(5) -0.0031(5) -0.0060(5)
N1 0.0108(6) 0.0145(7) 0.0192(7) -0.0087(6) 0.0007(5) -0.0043(5)
C1 0.0187(7) 0.0121(8) 0.0143(8) -0.0056(6) -0.0011(6) -0.0037(6)
C2 0.0168(7) 0.0190(9) 0.0210(9) -0.0082(7) -0.0012(6) -0.0053(6)
C3 0.0235(8) 0.0226(10) 0.0254(10) -0.0110(8) -0.0094(7) -0.0029(7)
C4 0.0358(10) 0.0180(9) 0.0163(9) -0.0059(7) -0.0077(7) -0.0041(8)
C5 0.0344(10) 0.0230(10) 0.0188(9) -0.0053(8) 0.0022(7) -0.0136(8)
C6 0.0255(8) 0.0231(9) 0.0180(9) -0.0058(7) -0.0010(7) -0.0129(7)
C7 0.0136(7) 0.0134(8) 0.0203(8) -0.0083(7) -0.0015(6) -0.0036(6)
C8 0.0128(7) 0.0233(9) 0.0291(10) -0.0143(8) 0.0034(7) -0.0056(7)
C9 0.0113(7) 0.0151(8) 0.0167(8) -0.0063(7) -0.0028(6) -0.0033(6)
C10 0.0180(7) 0.0122(8) 0.0118(7) -0.0023(6) -0.0012(6) -0.0068(6)
C11 0.0185(8) 0.0170(9) 0.0199(9) -0.0082(7) 0.0000(6) -0.0064(6)
C12 0.0305(9) 0.0223(10) 0.0197(9) -0.0120(8) 0.0029(7) -0.0089(8)
C13 0.0399(10) 0.0260(10) 0.0152(9) -0.0083(8) -0.0013(7) -0.0163(8)
C14 0.0279(9) 0.0353(11) 0.0199(9) -0.0079(8) -0.0088(7) -0.0121(8)
C15 0.0197(8) 0.0288(10) 0.0187(9) -0.0099(8) -0.0028(7) -0.0058(7)
C16 0.0142(7) 0.0131(8) 0.0126(7) -0.0065(6) 0.0010(6) -0.0041(6)
C17 0.0136(7) 0.0158(8) 0.0206(9) -0.0063(7) -0.0014(6) -0.0040(6)
C18 0.0155(7) 0.0195(9) 0.0259(9) -0.0089(8) 0.0029(6) -0.0086(7)
C19 0.0266(8) 0.0174(9) 0.0171(8) -0.0047(7) 0.0035(7) -0.0107(7)
C20 0.0248(8) 0.0182(9) 0.0145(8) -0.0019(7) -0.0050(6) -0.0071(7)
C21 0.0177(7) 0.0184(9) 0.0163(8) -0.0059(7) -0.0010(6) -0.0077(6)
C22 0.0160(7) 0.0143(8) 0.0145(8) -0.0041(6) -0.0039(6) -0.0058(6)
C23 0.0173(7) 0.0169(9) 0.0180(8) -0.0072(7) -0.0017(6) -0.0056(6)
C24 0.0251(8) 0.0141(9) 0.0218(9) -0.0078(7) -0.0071(7) -0.0040(7)
C25 0.0306(9) 0.0141(8) 0.0194(9) -0.0020(7) -0.0060(7) -0.0123(7)
C26 0.0253(8) 0.0207(9) 0.0187(9) -0.0048(7) 0.0015(7) -0.0125(7)
C27 0.0200(8) 0.0157(9) 0.0179(8) -0.0064(7) 0.0003(6) -0.0066(6)
C28 0.0121(7) 0.0261(10) 0.0295(10) -0.0135(8) -0.0064(7) -0.0033(7)
C29 0.0104(7) 0.0176(9) 0.0293(10) -0.0054(7) 0.0008(6) -0.0043(6)
C30 0.0139(7) 0.0210(9) 0.0204(9) -0.0095(7) 0.0015(6) -0.0014(6)
C31 0.0147(7) 0.0129(8) 0.0277(10) -0.0061(7) -0.0030(6) -0.0009(6)
C32 0.0136(7) 0.0231(9) 0.0189(9) -0.0028(7) -0.0052(6) -0.0005(6)
C33 0.0122(7) 0.0182(8) 0.0191(8) -0.0101(7) 0.0031(6) -0.0074(6)

loop_
_atom_type_symbol
_atom_type_description
_atom_type_scat_dispersion_real
_atom_type_scat_dispersion_imag
_atom_type_scat_source
C C 0.0033 0.0016 'International Tables Vol C Tables 4.2.6.8 and 6.1.1.4'
H H 0.0000 0.0000 'International Tables Vol C Tables 4.2.6.8 and 6.1.1.4'
N N 0.0061 0.0033 'International Tables Vol C Tables 4.2.6.8 and 6.1.1.4'
O O 0.0106 0.0060 'International Tables Vol C Tables 4.2.6.8 and 6.1.1.4'
P P 0.1023 0.0942 'International Tables Vol C Tables 4.2.6.8 and 6.1.1.4'
Mo Mo -1.6832 0.6857 'International Tables Vol C Tables 4.2.6.8 and 6.1.1.4'

loop_
_geom_angle_atom_site_label_1
_geom_angle_atom_site_label_2
_geom_angle_atom_site_label_3
_geom_angle
P1 Mo1 P2 97.540(17)
P1 Mo1 C30 146.84(5)
P1 Mo1 C31 143.70(5)
P1 Mo1 C32 109.29(5)
P1 Mo1 H1 59.5(8)
P2 Mo1 C31 102.60(5)
P2 Mo1 C32 120.85(5)
P2 Mo1 H1 59.0(8)
C28 Mo1 P1 93.22(5)
C28 Mo1 P2 155.51(5)
C28 Mo1 C30 58.35(6)
C28 Mo1 C31 57.81(6)
C28 Mo1 C32 34.69(6)
C28 Mo1 H1 109.6(8)
C29 Mo1 P1 111.54(5)
C29 Mo1 P2 149.64(5)
C29 Mo1 C28 35.20(6)
C29 Mo1 C30 35.34(6)
C29 Mo1 C31 58.32(6)
C29 Mo1 C32 58.15(6)
C29 Mo1 H1 144.7(8)
C30 Mo1 P2 115.36(5)
C30 Mo1 C31 34.97(6)
C30 Mo1 C32 57.93(6)
C30 Mo1 H1 141.7(8)
C31 Mo1 C32 34.48(6)
C31 Mo1 H1 106.8(8)
C32 Mo1 H1 91.0(8)
C33 Mo1 P1 81.36(5)
C33 Mo1 P2 78.77(5)
C33 Mo1 C28 124.77(7)
C33 Mo1 C29 96.62(6)
C33 Mo1 C30 100.33(6)
C33 Mo1 C31 131.91(7)
C33 Mo1 C32 154.58(6)
C33 Mo1 H1 113.9(8)
C1 P1 Mo1 115.19(6)
C1 P1 C7 104.09(8)
C7 P1 Mo1 113.64(6)
C22 P1 Mo1 121.13(6)
C22 P1 C1 99.79(8)
C22 P1 C7 100.50(7)
C9 P2 Mo1 111.55(5)
C10 P2 Mo1 120.62(5)
C10 P2 C9 101.74(7)
C10 P2 C16 98.99(7)
C16 P2 Mo1 119.15(5)
C16 P2 C9 101.86(7)
C7 N1 C8 109.11(13)
C7 N1 C9 113.50(13)
C8 N1 C9 109.68(13)
C2 C1 P1 120.24(13)
C2 C1 C6 118.48(16)
C6 C1 P1 121.03(13)
C1 C2 H10 119.6
C3 C2 C1 120.80(16)
C3 C2 H10 119.6
C2 C3 H11 119.9
C4 C3 C2 120.15(17)
C4 C3 H11 119.9
C3 C4 H12 120.1
C5 C4 C3 119.76(17)
C5 C4 H12 120.1
C4 C5 H13 119.9
C4 C5 C6 120.15(17)
C6 C5 H13 119.9
C1 C6 H14 119.7
C5 C6 C1 120.65(17)
C5 C6 H14 119.7
P1 C7 H2A 108.7
P1 C7 H2B 108.7
N1 C7 P1 114.39(11)
N1 C7 H2A 108.7
N1 C7 H2B 108.7
H2A C7 H2B 107.6
N1 C8 H4A 109.5
N1 C8 H4B 109.5
N1 C8 H4C 109.5
H4A C8 H4B 109.5
H4A C8 H4C 109.5
H4B C8 H4C 109.5
P2 C9 H3A 108.9
P2 C9 H3B 108.9
N1 C9 P2 113.43(10)
N1 C9 H3A 108.9
N1 C9 H3B 108.9
H3A C9 H3B 107.7
C11 C10 P2 117.46(12)
C11 C10 C15 118.18(16)
C15 C10 P2 124.13(13)
C10 C11 H20 119.5
C12 C11 C10 121.02(16)
C12 C11 H20 119.5
C11 C12 H21 119.9
C13 C12 C11 120.21(17)
C13 C12 H21 119.9
C12 C13 H22 120.2
C12 C13 C14 119.51(17)
C14 C13 H22 120.2
C13 C14 H23 119.9
C15 C14 C13 120.27(17)
C15 C14 H23 119.9
C10 C15 H24 119.6
C14 C15 C10 120.74(17)
C14 C15 H24 119.6
C17 C16 P2 121.95(12)
C21 C16 P2 119.73(12)
C21 C16 C17 118.32(15)
C16 C17 H19 119.7
C18 C17 C16 120.59(16)
C18 C17 H19 119.7
C17 C18 H18 119.7
C19 C18 C17 120.55(16)
C19 C18 H18 119.7
C18 C19 H17 120.3
C18 C19 C20 119.42(16)
C20 C19 H17 120.3
C19 C20 H16 119.9
C19 C20 C21 120.24(16)
C21 C20 H16 119.9
C16 C21 H15 119.6
C20 C21 C16 120.83(15)
C20 C21 H15 119.6
C23 C22 P1 121.63(12)
C27 C22 P1 119.30(13)
C27 C22 C23 119.02(16)
C22 C23 H5 119.8
C24 C23 C22 120.40(16)
C24 C23 H5 119.8
C23 C24 H6 120.1
C23 C24 C25 119.78(16)
C25 C24 H6 120.1
C24 C25 H7 119.8
C26 C25 C24 120.44(16)
C26 C25 H7 119.8
C25 C26 H8 120.1
C25 C26 C27 119.79(16)
C27 C26 H8 120.1
C22 C27 H9 119.7
C26 C27 C22 120.52(16)
C26 C27 H9 119.7
Mo1 C28 H25 120.0
C29 C28 Mo1 71.89(9)
C29 C28 H25 125.8
C32 C28 Mo1 74.09(9)
C32 C28 H25 125.8
C32 C28 C29 108.45(16)
Mo1 C29 H26 119.7
C28 C29 Mo1 72.91(9)
C28 C29 H26 126.2
C28 C29 C30 107.70(16)
C30 C29 Mo1 73.10(9)
C30 C29 H26 126.2
Mo1 C30 H27 120.6
C29 C30 Mo1 71.57(9)
C29 C30 H27 126.2
C29 C30 C31 107.62(16)
C31 C30 Mo1 73.41(9)
C31 C30 H27 126.2
Mo1 C31 H28 121.2
C30 C31 Mo1 71.62(9)
C30 C31 H28 125.9
C32 C31 Mo1 73.03(10)
C32 C31 C30 108.19(16)
C32 C31 H28 125.9
Mo1 C32 H29 122.0
C28 C32 Mo1 71.22(9)
C28 C32 H29 126.0
C31 C32 Mo1 72.49(10)
C31 C32 C28 108.03(16)
C31 C32 H29 126.0
O1 C33 Mo1 178.66(14)

loop_
_geom_bond_atom_site_label_1
_geom_bond_atom_site_label_2
_geom_bond_distance
Mo1 P1 2.3505(5)
Mo1 P2 2.3680(5)
Mo1 C28 2.3479(16)
Mo1 C29 2.3347(16)
Mo1 C30 2.3546(16)
Mo1 C31 2.3779(17)
Mo1 C32 2.3848(17)
Mo1 C33 1.9377(18)
Mo1 H1 1.67(2)
P1 C1 1.8422(17)
P1 C7 1.8555(16)
P1 C22 1.8357(17)
P2 C9 1.8575(16)
P2 C10 1.8422(17)
P2 C16 1.8457(17)
O1 C33 1.165(2)
N1 C7 1.471(2)
N1 C8 1.4722(19)
N1 C9 1.472(2)
C1 C2 1.396(2)
C1 C6 1.398(2)
C2 H10 0.9300
C2 C3 1.391(3)
C3 H11 0.9300
C3 C4 1.387(3)
C4 H12 0.9300
C4 C5 1.386(3)
C5 H13 0.9300
C5 C6 1.393(3)
C6 H14 0.9300
C7 H2A 0.9700
C7 H2B 0.9700
C8 H4A 0.9600
C8 H4B 0.9600
C8 H4C 0.9600
C9 H3A 0.9700
C9 H3B 0.9700
C10 C11 1.395(2)
C10 C15 1.397(2)
C11 H20 0.9300
C11 C12 1.388(2)
C12 H21 0.9300
C12 C13 1.384(3)
C13 H22 0.9300
C13 C14 1.389(3)
C14 H23 0.9300
C14 C15 1.389(3)
C15 H24 0.9300
C16 C17 1.402(2)
C16 C21 1.396(2)
C17 H19 0.9300
C17 C18 1.387(2)
C18 H18 0.9300
C18 C19 1.387(3)
C19 H17 0.9300
C19 C20 1.388(2)
C20 H16 0.9300
C20 C21 1.392(2)
C21 H15 0.9300
C22 C23 1.403(2)
C22 C27 1.394(2)
C23 H5 0.9300
C23 C24 1.388(2)
C24 H6 0.9300
C24 C25 1.391(3)
C25 H7 0.9300
C25 C26 1.385(3)
C26 H8 0.9300
C26 C27 1.392(2)
C27 H9 0.9300
C28 H25 0.9300
C28 C29 1.416(3)
C28 C32 1.411(3)
C29 H26 0.9300
C29 C30 1.423(3)
C30 H27 0.9300
C30 C31 1.422(3)
C31 H28 0.9300
C31 C32 1.412(3)
C32 H29 0.9300
